data_4061505
loop_
_publ_author_name
'Field, Leslie  D.'
'Messerle, Barbara A.'
'Vuong, Khuong Q.'
'Turner, Peter'

_publ_section_title
;
Intramolecular Hydroamination with Rhodium(I) and Iridium(I) Complexes 
Containing a Phosphine--N-Heterocyclic Carbene Ligand
;
_journal_issue 17
_journal_name_full Organometallics
_journal_page_first 4241
_journal_page_last 4250
_journal_paper_doi 10.1021/om050235p
_journal_volume 24
_journal_year 2005
_chemical_formula_sum 'C51 H53 B Cl2 Ir N2 P'
_chemical_formula_weight 998.83
_space_group_IT_number 14
_symmetry_cell_setting monoclinic
_symmetry_space_group_name_Hall '-P 2ybc'
_symmetry_space_group_name_H-M 'P 1 21/c 1'
_cell_angle_alpha 90.00
_cell_angle_beta 95.295(4)
_cell_angle_gamma 90.00
_cell_formula_units_Z 4
_cell_length_a 9.456(2)
_cell_length_b 15.486(3)
_cell_length_c 29.798(6)
_cell_measurement_temperature 150(2)
_cell_volume 4344.7(16)
_diffrn_ambient_temperature 150(2)
_exptl_crystal_density_diffrn 1.527
_cod_original_sg_symbol_H-M 'P 21/c'
_cod_database_code 4061505

loop_
_symmetry_equiv_pos_as_xyz
'x, y, z'
'-x, y+1/2, -z+1/2'
'-x, -y, -z'
'x, -y-1/2, z-1/2'

loop_
_atom_site_label
_atom_site_type_symbol
_atom_site_fract_x
_atom_site_fract_y
_atom_site_fract_z
_atom_site_U_iso_or_equiv
_atom_site_adp_type
_atom_site_occupancy
_atom_site_symmetry_multiplicity
_atom_site_calc_flag
_atom_site_refinement_flags
_atom_site_disorder_assembly
_atom_site_disorder_group
Ir1 Ir 0.412018(9) 0.256967(5) 0.172154(3) 0.01884(4) Uani 1 1 d . . .
P1 P 0.46641(7) 0.26389(4) 0.09902(2) 0.02174(14) Uani 1 1 d . . .
N1 N 0.7034(2) 0.33544(13) 0.21457(7) 0.0234(5) Uani 1 1 d . . .
N2 N 0.6003(2) 0.41082(12) 0.16081(7) 0.0223(4) Uani 1 1 d . . .
C1 C 0.3209(3) 0.29988(16) 0.23404(9) 0.0234(5) Uani 1 1 d . . .
H1 H 0.377(2) 0.3479(14) 0.2435(8) 0.010(6) Uiso 1 1 d . . .
C2 C 0.3799(3) 0.21888(18) 0.24256(9) 0.0269(6) Uani 1 1 d . . .
H2 H 0.479(3) 0.2177(17) 0.2564(9) 0.023(7) Uiso 1 1 d . . .
C3 C 0.2958(3) 0.13590(17) 0.24474(10) 0.0296(6) Uani 1 1 d . . .
H3A H 0.1996 0.1496 0.2533 0.036 Uiso 1 1 calc R . .
H3B H 0.3429 0.0982 0.2684 0.036 Uiso 1 1 calc R . .
C4 C 0.2825(3) 0.08709(16) 0.19979(10) 0.0313(6) Uani 1 1 d . . .
H4A H 0.3663 0.0491 0.1986 0.038 Uiso 1 1 calc R . .
H4B H 0.1971 0.0499 0.1984 0.038 Uiso 1 1 calc R . .
C5 C 0.2719(3) 0.14576(16) 0.15944(10) 0.0252(5) Uani 1 1 d . . .
H5 H 0.293(3) 0.1196(16) 0.1312(9) 0.027(7) Uiso 1 1 d . . .
C6 C 0.1902(3) 0.22066(16) 0.15476(9) 0.0231(5) Uani 1 1 d D . .
H6 H 0.167(3) 0.2419(12) 0.1248(3) 0.010(6) Uiso 1 1 d D . .
C7 C 0.0917(3) 0.25303(15) 0.18898(10) 0.0267(6) Uani 1 1 d . . .
H7A H 0.0580 0.2031 0.2058 0.032 Uiso 1 1 calc R . .
H7B H 0.0077 0.2809 0.1727 0.032 Uiso 1 1 calc R . .
C8 C 0.1651(3) 0.31786(16) 0.22251(9) 0.0275(6) Uani 1 1 d . . .
H8A H 0.1542 0.3766 0.2096 0.033 Uiso 1 1 calc R . .
H8B H 0.1167 0.3169 0.2506 0.033 Uiso 1 1 calc R . .
C9 C 0.5833(2) 0.33811(14) 0.18535(8) 0.0202(5) Uani 1 1 d . . .
C10 C 0.7909(3) 0.40444(16) 0.20777(10) 0.0285(6) Uani 1 1 d . . .
H10 H 0.8801 0.4163 0.2240 0.034 Uiso 1 1 calc R . .
C11 C 0.7273(3) 0.45166(16) 0.17423(10) 0.0279(6) Uani 1 1 d . . .
H11 H 0.7624 0.5032 0.1620 0.033 Uiso 1 1 calc R . .
C12 C 0.5001(3) 0.43819(15) 0.12341(9) 0.0245(5) Uani 1 1 d . . .
H12A H 0.5247 0.4972 0.1140 0.029 Uiso 1 1 calc R . .
H12B H 0.4032 0.4399 0.1334 0.029 Uiso 1 1 calc R . .
C13 C 0.5025(3) 0.37702(15) 0.08362(9) 0.0269(6) Uani 1 1 d . . .
H13A H 0.5967 0.3801 0.0717 0.032 Uiso 1 1 calc R . .
H13B H 0.4304 0.3957 0.0594 0.032 Uiso 1 1 calc R . .
C14 C 0.7410(3) 0.26847(17) 0.24859(11) 0.0303(6) Uani 1 1 d . . .
H14A H 0.7040 0.2847 0.2771 0.045 Uiso 1 1 calc R . .
H14B H 0.8446 0.2629 0.2532 0.045 Uiso 1 1 calc R . .
H14C H 0.6996 0.2132 0.2382 0.045 Uiso 1 1 calc R . .
C15 C 0.6293(2) 0.20760(15) 0.08833(9) 0.0217(5) Uani 1 1 d . . .
C16 C 0.7086(3) 0.16561(16) 0.12322(10) 0.0274(6) Uani 1 1 d . . .
H16 H 0.6754 0.1629 0.1523 0.033 Uiso 1 1 calc R . .
C17 C 0.8380(3) 0.12721(17) 0.11530(11) 0.0341(6) Uani 1 1 d . . .
H17 H 0.8930 0.0988 0.1392 0.041 Uiso 1 1 calc R . .
C18 C 0.8860(3) 0.13026(18) 0.07335(11) 0.0350(7) Uani 1 1 d . . .
H18 H 0.9743 0.1044 0.0683 0.042 Uiso 1 1 calc R . .
C19 C 0.8058(3) 0.17103(18) 0.03812(10) 0.0344(6) Uani 1 1 d . . .
H19 H 0.8381 0.1721 0.0089 0.041 Uiso 1 1 calc R . .
C20 C 0.6788(3) 0.20996(17) 0.04575(9) 0.0267(6) Uani 1 1 d . . .
H20 H 0.6247 0.2386 0.0217 0.032 Uiso 1 1 calc R . .
C21 C 0.3372(3) 0.22653(18) 0.05413(9) 0.0275(6) Uani 1 1 d . . .
C22 C 0.3434(3) 0.1444(2) 0.03644(11) 0.0407(7) Uani 1 1 d . . .
H22 H 0.4167 0.1061 0.0477 0.049 Uiso 1 1 calc R . .
C23 C 0.2433(3) 0.1176(3) 0.00229(12) 0.0561(10) Uani 1 1 d . . .
H23 H 0.2490 0.0612 -0.0100 0.067 Uiso 1 1 calc R . .
C24 C 0.1357(3) 0.1724(3) -0.01375(11) 0.0566(10) Uani 1 1 d . . .
H24 H 0.0686 0.1542 -0.0376 0.068 Uiso 1 1 calc R . .
C25 C 0.1252(3) 0.2532(2) 0.00458(13) 0.0495(10) Uani 1 1 d . . .
H25 H 0.0487 0.2900 -0.0059 0.059 Uiso 1 1 calc R . .
C26 C 0.2246(3) 0.2814(2) 0.03803(10) 0.0359(7) Uani 1 1 d . . .
H26 H 0.2174 0.3377 0.0503 0.043 Uiso 1 1 calc R . .
C27 C 0.0710(3) 0.71722(16) 0.13559(9) 0.0221(5) Uani 1 1 d . . .
C28 C -0.0654(3) 0.72834(18) 0.14919(10) 0.0273(6) Uani 1 1 d . . .
H28 H -0.1181 0.6786 0.1560 0.033 Uiso 1 1 calc R . .
C29 C -0.1278(3) 0.80949(18) 0.15314(10) 0.0328(6) Uani 1 1 d . . .
H29 H -0.2199 0.8138 0.1632 0.039 Uiso 1 1 calc R . .
C30 C -0.0568(3) 0.88302(18) 0.14253(10) 0.0362(7) Uani 1 1 d . . .
H30 H -0.0989 0.9382 0.1453 0.043 Uiso 1 1 calc R . .
C31 C 0.0771(3) 0.87519(18) 0.12778(11) 0.0373(7) Uani 1 1 d . . .
H31 H 0.1272 0.9253 0.1200 0.045 Uiso 1 1 calc R . .
C32 C 0.1386(3) 0.79395(17) 0.12434(10) 0.0296(6) Uani 1 1 d . . .
H32 H 0.2304 0.7903 0.1139 0.036 Uiso 1 1 calc R . .
C33 C 0.2887(2) 0.62766(14) 0.10614(8) 0.0200(5) Uani 1 1 d . . .
C34 C 0.4116(2) 0.67238(15) 0.12313(10) 0.0263(6) Uani 1 1 d . . .
H34 H 0.4129 0.6982 0.1521 0.032 Uiso 1 1 calc R . .
C35 C 0.5310(3) 0.68068(17) 0.09965(11) 0.0322(6) Uani 1 1 d . . .
H35 H 0.6119 0.7110 0.1127 0.039 Uiso 1 1 calc R . .
C36 C 0.5319(3) 0.64455(18) 0.05701(10) 0.0335(7) Uani 1 1 d . . .
H36 H 0.6126 0.6505 0.0405 0.040 Uiso 1 1 calc R . .
C37 C 0.4142(3) 0.60008(18) 0.03916(10) 0.0299(6) Uani 1 1 d . . .
H37 H 0.4138 0.5746 0.0102 0.036 Uiso 1 1 calc R . .
C38 C 0.2950(3) 0.59206(16) 0.06330(9) 0.0243(5) Uani 1 1 d . . .
H38 H 0.2150 0.5611 0.0500 0.029 Uiso 1 1 calc R . .
C39 C 0.0370(2) 0.55067(15) 0.10857(8) 0.0197(5) Uani 1 1 d . . .
C40 C 0.0553(2) 0.46148(15) 0.11490(9) 0.0229(5) Uani 1 1 d . . .
H40 H 0.1262 0.4420 0.1373 0.027 Uiso 1 1 calc R . .
C41 C -0.0256(3) 0.40010(16) 0.08986(9) 0.0259(5) Uani 1 1 d . . .
H41 H -0.0116 0.3404 0.0961 0.031 Uiso 1 1 calc R . .
C42 C -0.1266(2) 0.42611(16) 0.05592(9) 0.0264(6) Uani 1 1 d . . .
H42 H -0.1786 0.3847 0.0376 0.032 Uiso 1 1 calc R . .
C43 C -0.1500(3) 0.51318(17) 0.04932(10) 0.0325(6) Uani 1 1 d . . .
H43 H -0.2204 0.5321 0.0267 0.039 Uiso 1 1 calc R . .
C44 C -0.0712(3) 0.57365(16) 0.07559(9) 0.0269(6) Uani 1 1 d . . .
H44 H -0.0918 0.6332 0.0709 0.032 Uiso 1 1 calc R . .
C45 C 0.1873(2) 0.58625(14) 0.18604(8) 0.0192(5) Uani 1 1 d . . .
C46 C 0.0812(2) 0.57601(16) 0.21584(9) 0.0242(5) Uani 1 1 d . . .
H46 H -0.0135 0.5914 0.2056 0.029 Uiso 1 1 calc R . .
C47 C 0.1078(3) 0.54465(16) 0.25934(9) 0.0260(5) Uani 1 1 d . . .
H47 H 0.0321 0.5395 0.2781 0.031 Uiso 1 1 calc R . .
C48 C 0.2437(3) 0.52087(16) 0.27561(9) 0.0264(5) Uani 1 1 d . . .
H48 H 0.2630 0.5002 0.3056 0.032 Uiso 1 1 calc R . .
C49 C 0.3511(3) 0.52785(15) 0.24727(9) 0.0257(5) Uani 1 1 d . . .
H49 H 0.4449 0.5106 0.2576 0.031 Uiso 1 1 calc R . .
C50 C 0.3232(2) 0.55977(15) 0.20392(9) 0.0227(5) Uani 1 1 d . . .
H50 H 0.3995 0.5640 0.1854 0.027 Uiso 1 1 calc R . .
B1 B 0.1461(3) 0.62065(17) 0.13414(10) 0.0193(5) Uani 1 1 d . . .
Cl1 Cl 0.41784(11) 0.91397(7) 0.05006(4) 0.0712(3) Uani 1 1 d . . .
Cl2 Cl 0.49413(10) 0.91299(8) 0.14680(4) 0.0789(4) Uani 1 1 d . . .
C51 C 0.5560(4) 0.9184(3) 0.09316(14) 0.0610(10) Uani 1 1 d . . .
H51A H 0.6094 0.9729 0.0905 0.073 Uiso 1 1 calc R . .
H51B H 0.6221 0.8699 0.0896 0.073 Uiso 1 1 calc R . .

loop_
_atom_site_aniso_label
_atom_site_aniso_U_11
_atom_site_aniso_U_22
_atom_site_aniso_U_33
_atom_site_aniso_U_23
_atom_site_aniso_U_13
_atom_site_aniso_U_12
Ir1 0.01914(5) 0.01988(5) 0.01779(6) 0.00237(4) 0.00335(4) -0.00033(3)
P1 0.0238(3) 0.0232(3) 0.0186(3) 0.0020(2) 0.0040(3) 0.0023(2)
N1 0.0210(10) 0.0247(10) 0.0246(12) 0.0020(9) 0.0019(9) 0.0001(8)
N2 0.0224(10) 0.0211(10) 0.0239(12) 0.0016(8) 0.0042(9) 0.0010(8)
C1 0.0285(13) 0.0288(13) 0.0142(13) -0.0015(10) 0.0089(10) -0.0047(10)
C2 0.0241(13) 0.0366(14) 0.0206(14) 0.0078(11) 0.0059(11) -0.0018(11)
C3 0.0261(13) 0.0326(14) 0.0311(16) 0.0132(12) 0.0076(12) 0.0014(10)
C4 0.0253(13) 0.0254(13) 0.0435(19) 0.0055(12) 0.0050(13) -0.0007(10)
C5 0.0198(12) 0.0286(13) 0.0279(16) -0.0020(11) 0.0063(11) -0.0040(10)
C6 0.0228(12) 0.0273(12) 0.0192(14) 0.0008(10) 0.0028(10) -0.0004(10)
C7 0.0224(12) 0.0315(14) 0.0269(15) 0.0041(10) 0.0052(11) 0.0038(10)
C8 0.0293(13) 0.0304(13) 0.0240(15) 0.0007(11) 0.0086(11) 0.0038(10)
C9 0.0222(12) 0.0193(11) 0.0199(13) -0.0013(9) 0.0058(10) 0.0032(9)
C10 0.0220(12) 0.0264(13) 0.0374(17) -0.0032(11) 0.0044(12) -0.0039(10)
C11 0.0276(13) 0.0205(12) 0.0366(17) -0.0006(11) 0.0089(12) -0.0042(10)
C12 0.0306(13) 0.0214(12) 0.0222(14) 0.0052(10) 0.0064(11) 0.0041(10)
C13 0.0335(14) 0.0252(13) 0.0230(15) 0.0042(10) 0.0073(12) 0.0035(10)
C14 0.0246(13) 0.0339(14) 0.0314(16) 0.0090(12) -0.0024(12) -0.0010(11)
C15 0.0220(12) 0.0197(11) 0.0235(14) -0.0012(10) 0.0031(10) -0.0007(9)
C16 0.0293(13) 0.0263(13) 0.0269(15) 0.0000(11) 0.0032(12) 0.0019(10)
C17 0.0307(14) 0.0344(15) 0.0362(18) 0.0012(12) -0.0018(13) 0.0083(11)
C18 0.0256(14) 0.0395(16) 0.0405(19) -0.0053(13) 0.0057(13) 0.0045(11)
C19 0.0295(14) 0.0437(16) 0.0314(17) -0.0061(13) 0.0101(13) 0.0004(12)
C20 0.0272(13) 0.0319(14) 0.0215(14) -0.0008(11) 0.0056(11) 0.0011(10)
C21 0.0241(13) 0.0411(14) 0.0174(14) 0.0021(11) 0.0024(11) 0.0019(11)
C22 0.0278(14) 0.0513(18) 0.042(2) -0.0153(15) -0.0009(14) 0.0020(13)
C23 0.0356(17) 0.085(3) 0.048(2) -0.032(2) 0.0040(16) -0.0043(17)
C24 0.0261(16) 0.121(3) 0.0219(18) -0.011(2) -0.0002(13) -0.0109(18)
C25 0.0255(15) 0.092(3) 0.0312(19) 0.0227(18) 0.0033(14) 0.0018(15)
C26 0.0267(14) 0.0515(17) 0.0304(17) 0.0153(14) 0.0072(12) 0.0033(13)
C27 0.0232(12) 0.0256(12) 0.0167(13) -0.0031(10) -0.0017(10) 0.0033(10)
C28 0.0258(13) 0.0309(13) 0.0250(15) -0.0004(11) 0.0024(11) 0.0066(11)
C29 0.0308(14) 0.0416(16) 0.0259(16) -0.0044(12) 0.0024(12) 0.0144(12)
C30 0.0416(16) 0.0290(14) 0.0371(18) -0.0122(12) -0.0004(14) 0.0107(12)
C31 0.0403(16) 0.0258(14) 0.0445(19) -0.0044(13) -0.0029(14) 0.0020(12)
C32 0.0257(13) 0.0281(13) 0.0348(17) -0.0034(12) 0.0008(12) 0.0007(10)
C33 0.0204(11) 0.0201(11) 0.0194(13) 0.0020(9) 0.0020(10) 0.0025(9)
C34 0.0227(12) 0.0262(13) 0.0304(15) -0.0027(11) 0.0047(11) -0.0004(10)
C35 0.0217(13) 0.0321(14) 0.0430(18) 0.0044(13) 0.0047(12) -0.0023(10)
C36 0.0240(13) 0.0418(16) 0.0367(18) 0.0137(13) 0.0141(13) 0.0078(11)
C37 0.0280(13) 0.0415(15) 0.0212(15) 0.0048(12) 0.0081(12) 0.0064(11)
C38 0.0253(12) 0.0304(13) 0.0174(13) 0.0029(10) 0.0021(10) 0.0047(10)
C39 0.0173(11) 0.0279(12) 0.0144(12) -0.0003(9) 0.0043(9) 0.0005(9)
C40 0.0215(12) 0.0276(12) 0.0191(14) 0.0002(10) -0.0002(10) 0.0009(9)
C41 0.0287(13) 0.0222(12) 0.0268(15) 0.0000(10) 0.0030(11) 0.0002(10)
C42 0.0224(12) 0.0295(13) 0.0268(15) -0.0059(11) -0.0003(11) -0.0039(10)
C43 0.0329(14) 0.0358(14) 0.0260(16) -0.0029(12) -0.0118(12) 0.0031(11)
C44 0.0315(13) 0.0237(12) 0.0244(15) 0.0011(10) -0.0037(11) 0.0018(10)
C45 0.0223(11) 0.0194(11) 0.0160(13) -0.0050(9) 0.0018(10) 0.0000(9)
C46 0.0191(11) 0.0313(13) 0.0222(14) -0.0018(10) 0.0018(10) 0.0015(10)
C47 0.0262(13) 0.0307(13) 0.0222(14) -0.0010(11) 0.0072(11) -0.0009(10)
C48 0.0340(14) 0.0278(13) 0.0166(14) -0.0009(10) -0.0018(11) 0.0014(10)
C49 0.0219(12) 0.0286(13) 0.0259(15) 0.0001(11) -0.0023(11) -0.0002(10)
C50 0.0208(12) 0.0256(12) 0.0220(14) -0.0031(10) 0.0035(10) -0.0010(9)
B1 0.0186(13) 0.0212(13) 0.0185(15) -0.0033(10) 0.0032(11) 0.0015(10)
Cl1 0.0735(6) 0.0732(7) 0.0631(7) 0.0026(5) -0.0134(6) -0.0049(5)
Cl2 0.0485(5) 0.1216(9) 0.0655(7) -0.0547(7) -0.0008(5) -0.0005(5)
C51 0.049(2) 0.072(3) 0.062(3) -0.009(2) 0.0015(19) 0.0075(18)

loop_
_geom_bond_atom_site_label_1
_geom_bond_atom_site_label_2
_geom_bond_distance
_geom_bond_site_symmetry_2
_geom_bond_publ_flag
Ir1 C9 2.059(2) . ?
Ir1 C5 2.185(2) . ?
Ir1 C6 2.187(3) . ?
Ir1 C1 2.208(2) . ?
Ir1 C2 2.227(3) . ?
Ir1 P1 2.2873(8) . ?
P1 C21 1.821(3) . ?
P1 C15 1.823(2) . ?
P1 C13 1.851(3) . ?
N1 C9 1.366(3) . ?
N1 C10 1.378(3) . ?
N1 C14 1.471(3) . ?
N2 C9 1.360(3) . ?
N2 C11 1.383(3) . ?
N2 C12 1.458(3) . ?
C1 C2 1.387(4) . ?
C1 C8 1.508(4) . ?
C1 H1 0.94(2) . ?
C2 C3 1.516(4) . ?
C2 H2 0.99(3) . ?
C3 C4 1.533(4) . ?
C3 H3A 0.9900 . ?
C3 H3B 0.9900 . ?
C4 C5 1.503(4) . ?
C4 H4A 0.9900 . ?
C4 H4B 0.9900 . ?
C5 C6 1.393(3) . ?
C5 H5 0.97(3) . ?
C6 C7 1.528(4) . ?
C6 H6 0.956(5) . ?
C7 C8 1.536(4) . ?
C7 H7A 0.9900 . ?
C7 H7B 0.9900 . ?
C8 H8A 0.9900 . ?
C8 H8B 0.9900 . ?
C10 C11 1.336(4) . ?
C10 H10 0.9500 . ?
C11 H11 0.9500 . ?
C12 C13 1.519(3) . ?
C12 H12A 0.9900 . ?
C12 H12B 0.9900 . ?
C13 H13A 0.9900 . ?
C13 H13B 0.9900 . ?
C14 H14A 0.9800 . ?
C14 H14B 0.9800 . ?
C14 H14C 0.9800 . ?
C15 C16 1.386(3) . ?
C15 C20 1.393(3) . ?
C16 C17 1.400(3) . ?
C16 H16 0.9500 . ?
C17 C18 1.370(4) . ?
C17 H17 0.9500 . ?
C18 C19 1.389(4) . ?
C18 H18 0.9500 . ?
C19 C20 1.381(3) . ?
C19 H19 0.9500 . ?
C20 H20 0.9500 . ?
C21 C22 1.380(4) . ?
C21 C26 1.411(4) . ?
C22 C23 1.389(4) . ?
C22 H22 0.9500 . ?
C23 C24 1.376(5) . ?
C23 H23 0.9500 . ?
C24 C25 1.373(5) . ?
C24 H24 0.9500 . ?
C25 C26 1.376(5) . ?
C25 H25 0.9500 . ?
C26 H26 0.9500 . ?
C27 C28 1.398(3) . ?
C27 C32 1.405(4) . ?
C27 B1 1.658(4) . ?
C28 C29 1.398(4) . ?
C28 H28 0.9500 . ?
C29 C30 1.373(4) . ?
C29 H29 0.9500 . ?
C30 C31 1.383(4) . ?
C30 H30 0.9500 . ?
C31 C32 1.394(4) . ?
C31 H31 0.9500 . ?
C32 H32 0.9500 . ?
C33 C38 1.397(3) . ?
C33 C34 1.406(3) . ?
C33 B1 1.653(3) . ?
C34 C35 1.388(3) . ?
C34 H34 0.9500 . ?
C35 C36 1.389(4) . ?
C35 H35 0.9500 . ?
C36 C37 1.374(4) . ?
C36 H36 0.9500 . ?
C37 C38 1.397(3) . ?
C37 H37 0.9500 . ?
C38 H38 0.9500 . ?
C39 C44 1.397(3) . ?
C39 C40 1.403(3) . ?
C39 B1 1.636(3) . ?
C40 C41 1.393(3) . ?
C40 H40 0.9500 . ?
C41 C42 1.385(4) . ?
C41 H41 0.9500 . ?
C42 C43 1.378(4) . ?
C42 H42 0.9500 . ?
C43 C44 1.392(3) . ?
C43 H43 0.9500 . ?
C44 H44 0.9500 . ?
C45 C50 1.407(3) . ?
C45 C46 1.408(3) . ?
C45 B1 1.648(4) . ?
C46 C47 1.385(4) . ?
C46 H46 0.9500 . ?
C47 C48 1.382(3) . ?
C47 H47 0.9500 . ?
C48 C49 1.384(4) . ?
C48 H48 0.9500 . ?
C49 C50 1.385(4) . ?
C49 H49 0.9500 . ?
C50 H50 0.9500 . ?
Cl1 C51 1.746(4) . ?
Cl2 C51 1.754(4) . ?
C51 H51A 0.9900 . ?
C51 H51B 0.9900 . ?
